data_8106120
loop_
_publ_author_name
'Wang, Zhen-Zhen'
'You, Jin-Zong'
'Zhang, Yi-Ping'
'Tong, Sheng-Yue'
'Yu, Ke-Ji'
'Hu, Qiong'
'Guo, Yan-Qi'
'Liu, Dan'
'Qi, De-Qiang'

_publ_section_title
;
 Crystal structure of ethyl
 1-(4-bromobenzyl)-3-phenyl-1H-pyrazole-5-carboxylate, C19H17BrN2O2
;
_journal_issue 2
_journal_name_full 'Zeitschrift f\"ur Kristallographie - New Crystal Structures'
_journal_page_first 267
_journal_page_last 268
_journal_paper_doi 10.1515/ncrs-2017-0265
_journal_volume 233
_journal_year 2018
_chemical_formula_sum 'C19 H17 Br N2 O2'
_chemical_formula_weight 385.25
_space_group_IT_number 2
_space_group_name_Hall '-P 1'
_space_group_name_H-M_alt 'P -1'
_symmetry_cell_setting triclinic
_symmetry_space_group_name_H-M 'P -1'
_atom_sites_solution_hydrogens geom
_atom_sites_solution_primary dual
_cell_angle_alpha 69.270(2)
_cell_angle_beta 89.401(2)
_cell_angle_gamma 73.709(2)
_cell_formula_units_Z 2
_cell_length_a 8.3979(11)
_cell_length_b 10.4083(14)
_cell_length_c 11.1696(15)
_cell_measurement_reflns_used 2780
_cell_measurement_temperature 296.15
_cell_measurement_theta_max 24.112
_cell_measurement_theta_min 2.191
_cell_volume 872.1(2)
_computing_cell_refinement 'SAINT v8.34A (Bruker, 2013)'
_computing_data_reduction 'Bruker SAINT'
_computing_molecular_graphics 'Olex2 (Dolomanov et al., 2009)'
_computing_publication_material 'Olex2 (Dolomanov et al., 2009)'
_computing_structure_refinement 'ShelXT (Sheldrick, 2015)'
_computing_structure_solution 'ShelXT (Sheldrick, 2015)'
_diffrn_ambient_temperature 296.15
_diffrn_measured_fraction_theta_full 0.994
_diffrn_measured_fraction_theta_max 0.925
_diffrn_measurement_device_type 'Bruker P4'
_diffrn_radiation_type MoK\a
_diffrn_radiation_wavelength 0.71073
_diffrn_reflns_av_R_equivalents 0.0182
_diffrn_reflns_av_unetI/netI 0.0310
_diffrn_reflns_limit_h_max 10
_diffrn_reflns_limit_h_min -10
_diffrn_reflns_limit_k_max 13
_diffrn_reflns_limit_k_min -13
_diffrn_reflns_limit_l_max 14
_diffrn_reflns_limit_l_min -14
_diffrn_reflns_number 6989
_diffrn_reflns_theta_full 25.242
_diffrn_reflns_theta_max 27.527
_diffrn_reflns_theta_min 2.820
_exptl_absorpt_coefficient_mu 2.370
_exptl_absorpt_correction_T_max 0.7456
_exptl_absorpt_correction_T_min 0.5540
_exptl_absorpt_correction_type multi-scan
_exptl_crystal_colour colourless
_exptl_crystal_density_diffrn 1.467
_exptl_crystal_description block
_exptl_crystal_F_000 392
_exptl_crystal_size_max 0.20
_exptl_crystal_size_mid 0.20
_exptl_crystal_size_min 0.15
_refine_diff_density_max 0.620
_refine_diff_density_min -0.715
_refine_diff_density_rms 0.066
_refine_ls_extinction_coef .
_refine_ls_extinction_method none
_refine_ls_goodness_of_fit_ref 1.047
_refine_ls_hydrogen_treatment constr
_refine_ls_matrix_type full
_refine_ls_number_parameters 218
_refine_ls_number_reflns 3699
_refine_ls_number_restraints 0
_refine_ls_restrained_S_all 1.047
_refine_ls_R_factor_all 0.0697
_refine_ls_R_factor_gt 0.0422
_refine_ls_shift/su_max 0.001
_refine_ls_shift/su_mean 0.000
_refine_ls_structure_factor_coef Fsqd
_refine_ls_weighting_details 'calc w=1/[\s^2^(Fo^2^)+(0.0523P)^2^+0.4006P] where P=(Fo^2^+2Fc^2^)/3'
_refine_ls_weighting_scheme calc
_refine_ls_wR_factor_gt 0.1014
_refine_ls_wR_factor_ref 0.1138
_reflns_number_gt 2568
_reflns_number_total 3699
_reflns_threshold_expression >2sigma(I)
_cod_data_source_file suppl_ncrs-2017-0265_suppl.cif
_cod_data_source_block qdq2_0m
_cod_original_sg_symbol_H-M 'P-1   '
_cod_database_code 8106120

loop_
_space_group_symop_operation_xyz
'x, y, z'
'-x, -y, -z'

loop_
_atom_site_label
_atom_site_type_symbol
_atom_site_fract_x
_atom_site_fract_y
_atom_site_fract_z
_atom_site_U_iso_or_equiv
_atom_site_adp_type
_atom_site_occupancy
_atom_site_site_symmetry_order
_atom_site_calc_flag
_atom_site_refinement_flags_posn
_atom_site_refinement_flags_adp
_atom_site_refinement_flags_occupancy
_atom_site_disorder_assembly
_atom_site_disorder_group
Br1 Br -0.01342(4) 0.97547(4) 0.72591(4) 0.07916(18) Uani 1 1 d . . . . .
O1 O 0.6373(3) 0.2455(2) 0.73657(18) 0.0544(5) Uani 1 1 d . . . . .
O2 O 0.6546(3) 0.3786(2) 0.85307(19) 0.0635(6) Uani 1 1 d . . . . .
N1 N 0.7412(3) 0.5766(2) 0.6222(2) 0.0445(5) Uani 1 1 d . . . . .
N2 N 0.7819(3) 0.6421(2) 0.5042(2) 0.0468(5) Uani 1 1 d . . . . .
C1 C 0.2132(4) 0.8757(3) 0.7221(3) 0.0521(7) Uani 1 1 d . . . . .
C2 C 0.3043(4) 0.7784(3) 0.8345(3) 0.0528(7) Uani 1 1 d . . . . .
H2 H 0.2567 0.7619 0.9120 0.063 Uiso 1 1 calc R . . . .
C3 C 0.4678(4) 0.7055(3) 0.8309(3) 0.0509(7) Uani 1 1 d . . . . .
H3 H 0.5300 0.6388 0.9069 0.061 Uiso 1 1 calc R . . . .
C4 C 0.5420(4) 0.7292(3) 0.7162(2) 0.0463(6) Uani 1 1 d . . . . .
C5 C 0.7218(4) 0.6511(3) 0.7135(3) 0.0526(7) Uani 1 1 d . . . . .
H5A H 0.7855 0.7196 0.6897 0.063 Uiso 1 1 calc R . . . .
H5B H 0.7665 0.5816 0.7989 0.063 Uiso 1 1 calc R . . . .
C6 C 0.7797(3) 0.5553(3) 0.4399(2) 0.0419(6) Uani 1 1 d . . . . .
C7 C 0.7358(3) 0.4347(3) 0.5180(2) 0.0441(6) Uani 1 1 d . . . . .
H7 H 0.7255 0.3590 0.4961 0.053 Uiso 1 1 calc R . . . .
C8 C 0.7112(3) 0.4515(3) 0.6336(2) 0.0416(6) Uani 1 1 d . . . . .
C9 C 0.6656(3) 0.3573(3) 0.7534(3) 0.0452(6) Uani 1 1 d . . . . .
C10 C 0.5869(4) 0.1458(3) 0.8476(3) 0.0608(8) Uani 1 1 d . . . . .
H10A H 0.4921 0.1970 0.8799 0.073 Uiso 1 1 calc R . . . .
H10B H 0.6778 0.0971 0.9158 0.073 Uiso 1 1 calc R . . . .
C11 C 0.5417(5) 0.0400(4) 0.8039(4) 0.0755(10) Uani 1 1 d . . . . .
H11A H 0.4510 0.0894 0.7371 0.113 Uiso 1 1 calc GR . . . .
H11B H 0.5088 -0.0286 0.8750 0.113 Uiso 1 1 calc GR . . . .
H11C H 0.6362 -0.0091 0.7713 0.113 Uiso 1 1 calc GR . . . .
C12 C 0.8188(3) 0.5936(3) 0.3050(3) 0.0441(6) Uani 1 1 d . . . . .
C13 C 0.8754(4) 0.7129(3) 0.2461(3) 0.0545(7) Uani 1 1 d . . . . .
H13 H 0.8923 0.7671 0.2929 0.065 Uiso 1 1 calc R . . . .
C14 C 0.9061(4) 0.7508(4) 0.1183(3) 0.0648(9) Uani 1 1 d . . . . .
H14 H 0.9430 0.8308 0.0793 0.078 Uiso 1 1 calc R . . . .
C15 C 0.8827(4) 0.6709(4) 0.0480(3) 0.0659(9) Uani 1 1 d . . . . .
H15 H 0.9032 0.6972 -0.0380 0.079 Uiso 1 1 calc R . . . .
C16 C 0.8292(4) 0.5530(4) 0.1055(3) 0.0624(8) Uani 1 1 d . . . . .
H16 H 0.8143 0.4984 0.0586 0.075 Uiso 1 1 calc R . . . .
C17 C 0.7972(4) 0.5143(3) 0.2329(3) 0.0534(7) Uani 1 1 d . . . . .
H17 H 0.7606 0.4339 0.2709 0.064 Uiso 1 1 calc R . . . .
C18 C 0.4460(4) 0.8284(3) 0.6043(3) 0.0596(8) Uani 1 1 d . . . . .
H18 H 0.4931 0.8457 0.5265 0.072 Uiso 1 1 calc R . . . .
C19 C 0.2820(4) 0.9019(4) 0.6060(3) 0.0633(8) Uani 1 1 d . . . . .
H19 H 0.2186 0.9681 0.5303 0.076 Uiso 1 1 calc R . . . .

loop_
_atom_site_aniso_label
_atom_site_aniso_U_11
_atom_site_aniso_U_22
_atom_site_aniso_U_33
_atom_site_aniso_U_23
_atom_site_aniso_U_13
_atom_site_aniso_U_12
Br1 0.0617(2) 0.0890(3) 0.0861(3) -0.0372(2) 0.01094(18) -0.01468(18)
O1 0.0675(13) 0.0507(11) 0.0458(11) -0.0140(9) 0.0188(9) -0.0241(10)
O2 0.0889(16) 0.0644(13) 0.0402(11) -0.0181(10) 0.0118(10) -0.0285(12)
N1 0.0469(12) 0.0500(13) 0.0388(12) -0.0171(10) 0.0064(9) -0.0166(10)
N2 0.0462(12) 0.0509(13) 0.0446(13) -0.0162(11) 0.0088(10) -0.0180(10)
C1 0.0578(17) 0.0530(16) 0.0491(17) -0.0217(14) 0.0064(13) -0.0182(13)
C2 0.0679(19) 0.0591(18) 0.0399(15) -0.0219(14) 0.0137(14) -0.0269(15)
C3 0.0669(18) 0.0534(16) 0.0339(14) -0.0160(12) 0.0031(12) -0.0201(14)
C4 0.0627(17) 0.0460(15) 0.0370(14) -0.0183(12) 0.0049(12) -0.0222(13)
C5 0.0582(17) 0.0617(18) 0.0467(16) -0.0261(14) 0.0029(13) -0.0228(14)
C6 0.0364(13) 0.0462(14) 0.0415(14) -0.0156(12) 0.0051(11) -0.0105(11)
C7 0.0447(14) 0.0456(15) 0.0422(14) -0.0169(12) 0.0048(11) -0.0127(12)
C8 0.0369(13) 0.0440(14) 0.0409(14) -0.0132(11) 0.0040(11) -0.0107(11)
C9 0.0423(14) 0.0456(15) 0.0404(15) -0.0113(12) 0.0019(11) -0.0077(11)
C10 0.070(2) 0.0533(18) 0.0511(18) -0.0087(15) 0.0144(15) -0.0198(15)
C11 0.083(2) 0.067(2) 0.086(3) -0.0263(19) 0.029(2) -0.0380(19)
C12 0.0361(13) 0.0477(15) 0.0426(15) -0.0133(12) 0.0043(11) -0.0075(11)
C13 0.0520(16) 0.0604(18) 0.0510(17) -0.0165(14) 0.0112(13) -0.0218(14)
C14 0.0598(19) 0.066(2) 0.0553(19) -0.0037(16) 0.0157(15) -0.0233(16)
C15 0.0629(19) 0.082(2) 0.0435(17) -0.0180(17) 0.0133(14) -0.0133(17)
C16 0.070(2) 0.070(2) 0.0465(17) -0.0266(16) 0.0110(15) -0.0138(17)
C17 0.0581(17) 0.0552(17) 0.0458(16) -0.0174(14) 0.0087(13) -0.0166(14)
C18 0.072(2) 0.0654(19) 0.0352(15) -0.0137(14) 0.0110(14) -0.0179(16)
C19 0.070(2) 0.0631(19) 0.0415(17) -0.0088(14) -0.0012(14) -0.0092(16)

loop_
_atom_type_symbol
_atom_type_description
_atom_type_scat_dispersion_real
_atom_type_scat_dispersion_imag
_atom_type_scat_source
C C 0.0030 0.0020 'International Tables Vol C Tables 4.2.6.8 and 6.1.1.4'
H H 0.0000 0.0000 'International Tables Vol C Tables 4.2.6.8 and 6.1.1.4'
Br Br -0.2900 2.4600 'International Tables Vol C Tables 4.2.6.8 and 6.1.1.4'
N N 0.0060 0.0030 'International Tables Vol C Tables 4.2.6.8 and 6.1.1.4'
O O 0.0110 0.0060 'International Tables Vol C Tables 4.2.6.8 and 6.1.1.4'

loop_
_geom_angle_atom_site_label_1
_geom_angle_atom_site_label_2
_geom_angle_atom_site_label_3
_geom_angle
_geom_angle_site_symmetry_1
_geom_angle_site_symmetry_3
C9 O1 C10 115.8(2) . .
N2 N1 C5 118.4(2) . .
N2 N1 C8 111.7(2) . .
C8 N1 C5 129.7(2) . .
C6 N2 N1 105.4(2) . .
C2 C1 Br1 119.1(2) . .
C2 C1 C19 121.4(3) . .
C19 C1 Br1 119.5(2) . .
C1 C2 H2 120.6 . .
C1 C2 C3 118.8(3) . .
C3 C2 H2 120.6 . .
C2 C3 H3 119.2 . .
C2 C3 C4 121.6(3) . .
C4 C3 H3 119.2 . .
C3 C4 C5 121.3(3) . .
C18 C4 C3 117.9(3) . .
C18 C4 C5 120.8(3) . .
N1 C5 C4 112.0(2) . .
N1 C5 H5A 109.2 . .
N1 C5 H5B 109.2 . .
C4 C5 H5A 109.2 . .
C4 C5 H5B 109.2 . .
H5A C5 H5B 107.9 . .
N2 C6 C7 110.5(2) . .
N2 C6 C12 120.7(2) . .
C7 C6 C12 128.8(2) . .
C6 C7 H7 127.2 . .
C8 C7 C6 105.5(2) . .
C8 C7 H7 127.2 . .
N1 C8 C7 106.8(2) . .
N1 C8 C9 123.0(2) . .
C7 C8 C9 130.2(2) . .
O1 C9 C8 110.5(2) . .
O2 C9 O1 124.5(3) . .
O2 C9 C8 125.1(3) . .
O1 C10 H10A 110.3 . .
O1 C10 H10B 110.3 . .
O1 C10 C11 107.0(3) . .
H10A C10 H10B 108.6 . .
C11 C10 H10A 110.3 . .
C11 C10 H10B 110.3 . .
C10 C11 H11A 109.5 . .
C10 C11 H11B 109.5 . .
C10 C11 H11C 109.5 . .
H11A C11 H11B 109.5 . .
H11A C11 H11C 109.5 . .
H11B C11 H11C 109.5 . .
C13 C12 C6 120.5(3) . .
C17 C12 C6 121.1(2) . .
C17 C12 C13 118.4(3) . .
C12 C13 H13 120.0 . .
C14 C13 C12 120.0(3) . .
C14 C13 H13 120.0 . .
C13 C14 H14 119.7 . .
C15 C14 C13 120.6(3) . .
C15 C14 H14 119.7 . .
C14 C15 H15 120.2 . .
C16 C15 C14 119.7(3) . .
C16 C15 H15 120.2 . .
C15 C16 H16 119.8 . .
C15 C16 C17 120.3(3) . .
C17 C16 H16 119.8 . .
C12 C17 H17 119.5 . .
C16 C17 C12 121.0(3) . .
C16 C17 H17 119.5 . .
C4 C18 H18 119.4 . .
C19 C18 C4 121.2(3) . .
C19 C18 H18 119.4 . .
C1 C19 H19 120.5 . .
C18 C19 C1 119.0(3) . .
C18 C19 H19 120.5 . .

loop_
_geom_bond_atom_site_label_1
_geom_bond_atom_site_label_2
_geom_bond_distance
_geom_bond_site_symmetry_2
Br1 C1 1.904(3) .
O1 C9 1.326(3) .
O1 C10 1.455(3) .
O2 C9 1.208(3) .
N1 N2 1.343(3) .
N1 C5 1.468(4) .
N1 C8 1.357(3) .
N2 C6 1.341(4) .
C1 C2 1.368(4) .
C1 C19 1.382(4) .
C2 H2 0.9300 .
C2 C3 1.378(4) .
C3 H3 0.9300 .
C3 C4 1.391(4) .
C4 C5 1.506(4) .
C4 C18 1.386(4) .
C5 H5A 0.9700 .
C5 H5B 0.9700 .
C6 C7 1.397(4) .
C6 C12 1.475(4) .
C7 H7 0.9300 .
C7 C8 1.369(4) .
C8 C9 1.473(4) .
C10 H10A 0.9700 .
C10 H10B 0.9700 .
C10 C11 1.488(5) .
C11 H11A 0.9600 .
C11 H11B 0.9600 .
C11 H11C 0.9600 .
C12 C13 1.395(4) .
C12 C17 1.385(4) .
C13 H13 0.9300 .
C13 C14 1.383(4) .
C14 H14 0.9300 .
C14 C15 1.380(5) .
C15 H15 0.9300 .
C15 C16 1.366(5) .
C16 H16 0.9300 .
C16 C17 1.381(4) .
C17 H17 0.9300 .
C18 H18 0.9300 .
C18 C19 1.379(5) .
C19 H19 0.9300 .

loop_
_geom_torsion_atom_site_label_1
_geom_torsion_atom_site_label_2
_geom_torsion_atom_site_label_3
_geom_torsion_atom_site_label_4
_geom_torsion
_geom_torsion_site_symmetry_1
_geom_torsion_site_symmetry_2
_geom_torsion_site_symmetry_3
_geom_torsion_site_symmetry_4
Br1 C1 C2 C3 179.3(2) . . . .
Br1 C1 C19 C18 -179.6(3) . . . .
N1 N2 C6 C7 0.5(3) . . . .
N1 N2 C6 C12 179.9(2) . . . .
N1 C8 C9 O1 177.6(2) . . . .
N1 C8 C9 O2 -2.1(4) . . . .
N2 N1 C5 C4 97.1(3) . . . .
N2 N1 C8 C7 0.8(3) . . . .
N2 N1 C8 C9 179.4(2) . . . .
N2 C6 C7 C8 -0.1(3) . . . .
N2 C6 C12 C13 6.7(4) . . . .
N2 C6 C12 C17 -172.0(2) . . . .
C1 C2 C3 C4 0.4(4) . . . .
C2 C1 C19 C18 -0.1(5) . . . .
C2 C3 C4 C5 178.8(3) . . . .
C2 C3 C4 C18 -0.4(4) . . . .
C3 C4 C5 N1 125.9(3) . . . .
C3 C4 C18 C19 0.2(5) . . . .
C4 C18 C19 C1 0.1(5) . . . .
C5 N1 N2 C6 -175.9(2) . . . .
C5 N1 C8 C7 175.2(3) . . . .
C5 N1 C8 C9 -6.2(4) . . . .
C5 C4 C18 C19 -179.1(3) . . . .
C6 C7 C8 N1 -0.4(3) . . . .
C6 C7 C8 C9 -178.9(2) . . . .
C6 C12 C13 C14 -177.8(3) . . . .
C6 C12 C17 C16 178.1(3) . . . .
C7 C6 C12 C13 -174.1(3) . . . .
C7 C6 C12 C17 7.3(4) . . . .
C7 C8 C9 O1 -4.1(4) . . . .
C7 C8 C9 O2 176.2(3) . . . .
C8 N1 N2 C6 -0.8(3) . . . .
C8 N1 C5 C4 -77.0(4) . . . .
C9 O1 C10 C11 173.2(3) . . . .
C10 O1 C9 O2 1.2(4) . . . .
C10 O1 C9 C8 -178.5(2) . . . .
C12 C6 C7 C8 -179.4(2) . . . .
C12 C13 C14 C15 -0.5(5) . . . .
C13 C12 C17 C16 -0.6(4) . . . .
C13 C14 C15 C16 -0.3(5) . . . .
C14 C15 C16 C17 0.6(5) . . . .
C15 C16 C17 C12 -0.1(5) . . . .
C17 C12 C13 C14 0.9(4) . . . .
C18 C4 C5 N1 -54.9(4) . . . .
C19 C1 C2 C3 -0.1(4) . . . .
